data_4329148
loop_
_publ_author_name
'Sean K. Liew'
'S. M. Ibrahim Al-Rafia'
'James T. Goettel'
'Paul A. Lummis'
'Sean M. McDonald'
'Leah J. Miedema'
'Michael J. Ferguson'
'Robert McDonald'
'Eric Rivard'

_publ_contact_author_address
;
Department of Chemistry
University of Alberta
Edmonton
AB T6G 2G2
CANADA
;
_publ_contact_author_email ERIVARD@UALBERTA.CA
_publ_contact_author_name 'E. Rivard'
_publ_section_title
;
 Expanding the Steric Coverage Offered by Bis(amidosilyl) Chelates:
 Isolation of Low-Coordinate N-Heterocyclic Germylene Complexes
;
_journal_name_full 'Inorganic Chemistry'
_journal_page_first 5471
_journal_page_last 5480
_journal_paper_doi 10.1021/ic300495k
_journal_volume 51
_journal_year 2012
_chemical_formula_moiety 'C136 H160 Ge2 N4 S2 Si6, 2(C6 H14)'
_chemical_formula_sum 'C148 H188 Ge2 N4 S2 Si6'
_chemical_formula_weight 2400.86
_chemical_name_systematic
; 
 ? 
;
_space_group_IT_number 2
_symmetry_cell_setting triclinic
_symmetry_space_group_name_Hall '-P 1'
_symmetry_space_group_name_H-M 'P -1'
_atom_sites_solution_hydrogens geom
_atom_sites_solution_primary direct
_atom_sites_solution_secondary difmap
_audit_creation_method SHELXL-97
_cell_angle_alpha 62.851(3)
_cell_angle_beta 66.564(4)
_cell_angle_gamma 83.170(4)
_cell_formula_units_Z 1
_cell_length_a 15.3279(11)
_cell_length_b 16.5942(12)
_cell_length_c 16.8715(13)
_cell_measurement_reflns_used 9881
_cell_measurement_temperature 173(2)
_cell_measurement_theta_max 68.78
_cell_measurement_theta_min 3.00
_cell_volume 3493.2(5)
_computing_cell_refinement 'Bruker SAINT'
_computing_data_collection 'Bruker APEX2'
_computing_data_reduction 'Bruker SAINT'
_computing_molecular_graphics 'Bruker SHELXTL'
_computing_publication_material 'Bruker SHELXTL'
_computing_structure_refinement 'SHELXL-97 (Sheldrick, 2008)'
_computing_structure_solution 'SHELXS-97 (Sheldrick, 2008)'
_diffrn_ambient_temperature 173(2)
_diffrn_measured_fraction_theta_full 0.950
_diffrn_measured_fraction_theta_max 0.933
_diffrn_measurement_device_type 'Bruker APEX-II CCD'
_diffrn_measurement_method '\w scans'
_diffrn_radiation_monochromator graphite
_diffrn_radiation_source 'fine-focus sealed tube'
_diffrn_radiation_type CuK\a
_diffrn_radiation_wavelength 1.54178
_diffrn_reflns_av_R_equivalents 0.0423
_diffrn_reflns_av_sigmaI/netI 0.0724
_diffrn_reflns_limit_h_max 18
_diffrn_reflns_limit_h_min -18
_diffrn_reflns_limit_k_max 20
_diffrn_reflns_limit_k_min -20
_diffrn_reflns_limit_l_max 20
_diffrn_reflns_limit_l_min -20
_diffrn_reflns_number 23551
_diffrn_reflns_theta_full 67.70
_diffrn_reflns_theta_max 70.20
_diffrn_reflns_theta_min 3.00
_exptl_absorpt_coefficient_mu 1.668
_exptl_absorpt_correction_T_max 0.8699
_exptl_absorpt_correction_T_min 0.7074
_exptl_absorpt_correction_type numerical
_exptl_absorpt_process_details 'SADABS (Sheldrick, 2008)'
_exptl_crystal_colour colourless
_exptl_crystal_density_diffrn 1.141
_exptl_crystal_description block
_exptl_crystal_F_000 1284
_exptl_crystal_size_max 0.22
_exptl_crystal_size_mid 0.12
_exptl_crystal_size_min 0.09
_platon_squeeze_details
; 
Attempts to refine peaks of residual electron density as disordered 
or partial-occupancy solvent hexane carbon atoms were unsuccessful. 
The data were corrected for disordered electron density through use 
of the SQUEEZE procedure (Sluis, P. van der; Spek, A. L. Acta 
Crystallogr. 1990, A46, 194-201) as implemented in PLATON (Spek, 
A. L. Acta Crystallogr. 1990, A46, C34; Spek, A. L. J. Appl. Cryst. 
2003, 36, 7-13.  PLATON - a multipurpose crystallographic tool. 
Utrecht University, Utrecht, The Netherlands).  A total solvent- 
accessible void volume of 591 \%A3 with a total electron count of 89 
(consistent with 2 molecules of solvent hexane, or 1 molecule per 
asymmetric unit) was found in the unit cell. 
;
_refine_diff_density_max 1.279
_refine_diff_density_min -0.829
_refine_diff_density_rms 0.091
_refine_ls_extinction_method none
_refine_ls_goodness_of_fit_ref 1.102
_refine_ls_hydrogen_treatment constr
_refine_ls_matrix_type full
_refine_ls_number_parameters 696
_refine_ls_number_reflns 12426
_refine_ls_number_restraints 10
_refine_ls_restrained_S_all 1.104
_refine_ls_R_factor_all 0.0956
_refine_ls_R_factor_gt 0.0722
_refine_ls_shift/su_max 0.002
_refine_ls_shift/su_mean 0.000
_refine_ls_structure_factor_coef Fsqd
_refine_ls_weighting_details 'calc w=1/[\s^2^(Fo^2^)+(0.1430P)^2^+0.8975P] where P=(Fo^2^+2Fc^2^)/3'
_refine_ls_weighting_scheme calc
_refine_ls_wR_factor_gt 0.2076
_refine_ls_wR_factor_ref 0.2328
_reflns_number_gt 8900
_reflns_number_total 12426
_reflns_threshold_expression I>2\s(I)
_cod_data_source_file ic300495k_si_001_7.cif
_cod_data_source_block riv1190
_cod_original_cell_volume 3493.2(4)
_cod_database_code 4329148

loop_
_symmetry_equiv_pos_as_xyz
'x, y, z'
'-x, -y, -z'

loop_
_atom_site_label
_atom_site_type_symbol
_atom_site_fract_x
_atom_site_fract_y
_atom_site_fract_z
_atom_site_U_iso_or_equiv
_atom_site_adp_type
_atom_site_occupancy
_atom_site_symmetry_multiplicity
_atom_site_calc_flag
_atom_site_refinement_flags
_atom_site_disorder_assembly
_atom_site_disorder_group
Ge Ge 0.05226(3) 0.42796(2) 0.55437(3) 0.04257(16) Uani 1 1 d . . .
S S -0.09978(6) 0.45999(5) 0.59689(6) 0.0463(2) Uani 1 1 d . . .
Si1 Si 0.14086(7) 0.47322(6) 0.68523(7) 0.0503(3) Uani 1 1 d . . .
Si2 Si 0.05669(6) 0.21625(6) 0.57028(7) 0.0434(2) Uani 1 1 d . . .
Si3 Si 0.16183(7) 0.31525(6) 0.62907(7) 0.0448(2) Uani 1 1 d . . .
N1 N 0.1216(2) 0.42083(18) 0.6243(2) 0.0466(7) Uani 1 1 d . B .
N2 N 0.08863(19) 0.31262(17) 0.5718(2) 0.0427(6) Uani 1 1 d . B .
C11 C 0.2485(3) 0.4280(3) 0.7138(3) 0.0619(10) Uani 1 1 d . B .
C12 C 0.3391(3) 0.4709(3) 0.6467(4) 0.0726(12) Uani 1 1 d . . .
H12 H 0.3451 0.5219 0.5872 0.087 Uiso 1 1 calc R B .
C13 C 0.4200(4) 0.4403(3) 0.6654(5) 0.0843(15) Uani 1 1 d . B .
H13 H 0.4804 0.4710 0.6190 0.101 Uiso 1 1 calc R . .
C14 C 0.4143(4) 0.3652(4) 0.7513(5) 0.0908(17) Uani 1 1 d . . .
C15 C 0.3259(4) 0.3212(3) 0.8175(4) 0.0845(15) Uani 1 1 d . B .
H15 H 0.3206 0.2696 0.8764 0.101 Uiso 1 1 calc R . .
C16 C 0.2450(3) 0.3516(3) 0.7989(3) 0.0675(11) Uani 1 1 d . . .
H16 H 0.1851 0.3197 0.8452 0.081 Uiso 1 1 calc R B .
C17 C 0.5019(5) 0.3282(5) 0.7751(7) 0.129(3) Uani 1 1 d D A .
H17A H 0.4944 0.2607 0.8145 0.154 Uiso 0.484(13) 1 calc PR A 1
H17B H 0.4751 0.2960 0.8444 0.154 Uiso 0.516(13) 1 d PR A 2
C18A C 0.5931(11) 0.3589(13) 0.6881(10) 0.143(6) Uiso 0.484(13) 1 d PD A 1
H18A H 0.5956 0.3298 0.6482 0.171 Uiso 0.484(13) 1 calc PR A 1
H18B H 0.6469 0.3422 0.7085 0.171 Uiso 0.484(13) 1 calc PR A 1
H18C H 0.5967 0.4250 0.6505 0.171 Uiso 0.484(13) 1 calc PR A 1
C19A C 0.5145(15) 0.3771(13) 0.8279(14) 0.143(6) Uiso 0.484(13) 1 d PD A 1
H19A H 0.4671 0.4221 0.8296 0.171 Uiso 0.484(13) 1 calc PR A 1
H19B H 0.5787 0.4078 0.7939 0.171 Uiso 0.484(13) 1 calc PR A 1
H19C H 0.5058 0.3329 0.8941 0.171 Uiso 0.484(13) 1 calc PR A 1
C18B C 0.5364(12) 0.2533(10) 0.7448(12) 0.141(5) Uiso 0.516(13) 1 d PD A 2
H18D H 0.4951 0.2447 0.7170 0.170 Uiso 0.516(13) 1 calc PR A 2
H18E H 0.5345 0.1967 0.8014 0.170 Uiso 0.516(13) 1 calc PR A 2
H18F H 0.6020 0.2700 0.6965 0.170 Uiso 0.516(13) 1 calc PR A 2
C19B C 0.5693(12) 0.3952(10) 0.7613(14) 0.141(5) Uiso 0.516(13) 1 d PD A 2
H19D H 0.6254 0.4090 0.7013 0.170 Uiso 0.516(13) 1 calc PR A 2
H19E H 0.5892 0.3698 0.8160 0.170 Uiso 0.516(13) 1 calc PR A 2
H19F H 0.5378 0.4511 0.7576 0.170 Uiso 0.516(13) 1 calc PR A 2
C21 C 0.1668(3) 0.5986(2) 0.6119(3) 0.0510(8) Uani 1 1 d . B .
C22 C 0.1597(3) 0.6519(3) 0.6584(3) 0.0661(11) Uani 1 1 d . . .
H22 H 0.1348 0.6243 0.7270 0.079 Uiso 1 1 calc R B .
C23 C 0.1878(3) 0.7436(3) 0.6075(4) 0.0701(12) Uani 1 1 d . B .
H23 H 0.1837 0.7773 0.6415 0.084 Uiso 1 1 calc R . .
C24 C 0.2218(3) 0.7868(3) 0.5078(3) 0.0606(10) Uani 1 1 d . . .
C25 C 0.2269(3) 0.7364(3) 0.4607(3) 0.0644(11) Uani 1 1 d . B .
H25 H 0.2486 0.7654 0.3922 0.077 Uiso 1 1 calc R . .
C26 C 0.2007(3) 0.6431(3) 0.5118(3) 0.0581(9) Uani 1 1 d . . .
H26 H 0.2061 0.6096 0.4772 0.070 Uiso 1 1 calc R B .
C27 C 0.2565(3) 0.8878(3) 0.4490(4) 0.0759(13) Uani 1 1 d . B .
H27 H 0.2574 0.9082 0.3830 0.091 Uiso 1 1 calc R . .
C28 C 0.1901(5) 0.9463(3) 0.4919(5) 0.109(2) Uani 1 1 d . . .
H28A H 0.2079 1.0106 0.4458 0.131 Uiso 1 1 calc R B .
H28B H 0.1955 0.9348 0.5521 0.131 Uiso 1 1 calc R . .
H28C H 0.1242 0.9312 0.5055 0.131 Uiso 1 1 calc R . .
C29 C 0.3567(4) 0.9019(4) 0.4376(6) 0.117(2) Uani 1 1 d . . .
H29A H 0.3977 0.8623 0.4119 0.140 Uiso 1 1 calc R B .
H29B H 0.3573 0.8871 0.5007 0.140 Uiso 1 1 calc R . .
H29C H 0.3804 0.9654 0.3929 0.140 Uiso 1 1 calc R . .
C31A C 0.0487(7) 0.4464(6) 0.7967(6) 0.044(3) Uiso 0.50 1 d P B 1
C32A C 0.0627(10) 0.4414(8) 0.8788(8) 0.073(3) Uiso 0.50 1 d P B 1
H32A H 0.1260 0.4490 0.8726 0.088 Uiso 0.50 1 calc PR B 1
C33A C -0.0108(10) 0.4264(8) 0.9648(8) 0.080(3) Uiso 0.50 1 d P B 1
H33A H 0.0022 0.4244 1.0163 0.096 Uiso 0.50 1 calc PR B 1
C34A C -0.1062(12) 0.4139(7) 0.9774(8) 0.069(3) Uiso 0.50 1 d P B 1
C35A C -0.1241(8) 0.4168(7) 0.9042(9) 0.068(3) Uiso 0.50 1 d P B 1
H35A H -0.1875 0.4068 0.9121 0.081 Uiso 0.50 1 calc PR B 1
C36A C -0.0461(9) 0.4351(8) 0.8146(8) 0.056(3) Uiso 0.50 1 d P B 1
H36A H -0.0606 0.4399 0.7629 0.068 Uiso 0.50 1 calc PR B 1
C37A C -0.1862(9) 0.3968(8) 1.0768(9) 0.093(3) Uiso 0.50 1 d P B 1
H37A H -0.1645 0.3955 1.1260 0.112 Uiso 0.50 1 calc PR B 1
C38A C -0.2743(11) 0.4630(11) 1.0598(11) 0.112(5) Uiso 0.50 1 d P B 1
H38A H -0.3194 0.4600 1.1218 0.134 Uiso 0.50 1 calc PR B 1
H38B H -0.3073 0.4421 1.0326 0.134 Uiso 0.50 1 calc PR B 1
H38C H -0.2478 0.5259 1.0150 0.134 Uiso 0.50 1 calc PR B 1
C39A C -0.2538(13) 0.3050(13) 1.1114(14) 0.145(6) Uiso 0.50 1 d P B 1
H39A H -0.2177 0.2511 1.1274 0.173 Uiso 0.50 1 calc PR B 1
H39B H -0.2716 0.3132 1.0586 0.173 Uiso 0.50 1 calc PR B 1
H39C H -0.3115 0.2972 1.1684 0.173 Uiso 0.50 1 calc PR B 1
C31B C 0.0225(9) 0.4509(6) 0.8054(6) 0.045(3) Uiso 0.50 1 d P B 2
C32B C 0.0282(9) 0.4458(7) 0.8852(7) 0.063(3) Uiso 0.50 1 d P B 2
H32B H 0.0882 0.4566 0.8843 0.075 Uiso 0.50 1 calc PR B 2
C33B C -0.0552(11) 0.4242(6) 0.9704(7) 0.061(2) Uiso 0.50 1 d P B 2
H33B H -0.0502 0.4178 1.0273 0.073 Uiso 0.50 1 calc PR B 2
C34B C -0.1428(8) 0.4124(6) 0.9720(7) 0.061(3) Uiso 0.50 1 d P B 2
C35B C -0.1444(8) 0.4174(7) 0.8872(7) 0.061(3) Uiso 0.50 1 d P B 2
H35B H -0.2042 0.4088 0.8865 0.073 Uiso 0.50 1 calc PR B 2
C36B C -0.0650(8) 0.4340(7) 0.8064(8) 0.050(3) Uiso 0.50 1 d P B 2
H36B H -0.0688 0.4340 0.7515 0.060 Uiso 0.50 1 calc PR B 2
C37B C -0.2289(8) 0.3963(7) 1.0607(7) 0.073(2) Uiso 0.50 1 d P B 2
H37B H -0.2832 0.3829 1.0487 0.087 Uiso 0.50 1 calc PR B 2
C38B C -0.2491(10) 0.4822(9) 1.0705(9) 0.091(3) Uiso 0.50 1 d P B 2
H38D H -0.3114 0.4741 1.1228 0.109 Uiso 0.50 1 calc PR B 2
H38E H -0.2497 0.5315 1.0098 0.109 Uiso 0.50 1 calc PR B 2
H38F H -0.1995 0.4973 1.0855 0.109 Uiso 0.50 1 calc PR B 2
C39B C -0.2181(11) 0.3081(10) 1.1412(10) 0.111(4) Uiso 0.50 1 d P B 2
H39D H -0.2050 0.2601 1.1204 0.134 Uiso 0.50 1 calc PR B 2
H39E H -0.2772 0.2906 1.1992 0.134 Uiso 0.50 1 calc PR B 2
H39F H -0.1652 0.3169 1.1559 0.134 Uiso 0.50 1 calc PR B 2
C41A C 0.1385(7) 0.1286(5) 0.6063(7) 0.046(3) Uani 0.70 1 d P C 1
C42A C 0.2335(6) 0.1369(6) 0.5478(7) 0.062(3) Uani 0.70 1 d P C 1
H42A H 0.2550 0.1857 0.4843 0.074 Uiso 0.70 1 calc PR C 1
C43A C 0.3002(5) 0.0785(5) 0.5754(6) 0.064(2) Uani 0.70 1 d P C 1
H43A H 0.3651 0.0894 0.5318 0.077 Uiso 0.70 1 calc PR C 1
C44A C 0.2735(7) 0.0061(5) 0.6642(8) 0.0614(18) Uani 0.70 1 d P C 1
C45A C 0.1761(6) -0.0083(5) 0.7239(6) 0.064(2) Uani 0.70 1 d P C 1
H45A H 0.1537 -0.0604 0.7848 0.076 Uiso 0.70 1 calc PR C 1
C46A C 0.1127(8) 0.0526(5) 0.6949(6) 0.052(2) Uani 0.70 1 d P C 1
H46A H 0.0477 0.0417 0.7381 0.063 Uiso 0.70 1 calc PR C 1
C47A C 0.3446(7) -0.0570(6) 0.7028(8) 0.090(3) Uani 0.70 1 d P C 1
H47A H 0.3098 -0.1133 0.7622 0.109 Uiso 0.70 1 calc PR C 1
C48A C 0.3995(6) 0.0029(7) 0.7299(8) 0.102(3) Uani 0.70 1 d P C 1
H48A H 0.4442 -0.0347 0.7575 0.123 Uiso 0.70 1 calc PR C 1
H48B H 0.3519 0.0211 0.7770 0.123 Uiso 0.70 1 calc PR C 1
H48C H 0.4345 0.0571 0.6710 0.123 Uiso 0.70 1 calc PR C 1
C49A C 0.4208(10) -0.0797(10) 0.6371(10) 0.141(5) Uani 0.70 1 d P C 1
H49A H 0.3958 -0.1142 0.6156 0.170 Uiso 0.70 1 calc PR C 1
H49B H 0.4630 -0.1167 0.6689 0.170 Uiso 0.70 1 calc PR C 1
H49C H 0.4568 -0.0240 0.5812 0.170 Uiso 0.70 1 calc PR C 1
C41B C 0.1541(10) 0.1302(13) 0.5955(13) 0.043(8) Uiso 0.30 1 d PG C 2
C42B C 0.2462(11) 0.1498(9) 0.5252(9) 0.033(4) Uiso 0.30 1 d PG C 2
H42B H 0.2597 0.1998 0.4632 0.040 Uiso 0.30 1 calc PR C 2
C43B C 0.3187(9) 0.0962(10) 0.5457(10) 0.048(5) Uiso 0.30 1 d PG C 2
H43B H 0.3816 0.1096 0.4977 0.058 Uiso 0.30 1 calc PR C 2
C44B C 0.2989(12) 0.0230(10) 0.6364(12) 0.091(11) Uiso 0.30 1 d PGD C 2
C45B C 0.2067(13) 0.0034(10) 0.7067(9) 0.053(5) Uiso 0.30 1 d PG C 2
H45B H 0.1932 -0.0466 0.7687 0.064 Uiso 0.30 1 calc PR C 2
C46B C 0.1343(10) 0.0570(14) 0.6862(11) 0.057(9) Uiso 0.30 1 d PG C 2
H46B H 0.0713 0.0436 0.7342 0.069 Uiso 0.30 1 calc PR C 2
C47B C 0.3739(15) -0.0313(14) 0.6722(15) 0.098(10) Uiso 0.30 1 d PD C 2
H47B H 0.4399 -0.0085 0.6221 0.118 Uiso 0.30 1 calc PR C 2
C48B C 0.3638(18) -0.0389(16) 0.7690(15) 0.102(7) Uiso 0.30 1 d PD C 2
H48D H 0.4226 -0.0596 0.7796 0.123 Uiso 0.30 1 calc PR C 2
H48E H 0.3101 -0.0827 0.8210 0.123 Uiso 0.30 1 calc PR C 2
H48F H 0.3521 0.0206 0.7687 0.123 Uiso 0.30 1 calc PR C 2
C49B C 0.347(3) -0.126(2) 0.692(3) 0.191(17) Uiso 0.30 1 d PD C 2
H49D H 0.4003 -0.1645 0.6986 0.229 Uiso 0.30 1 calc PR C 2
H49E H 0.3335 -0.1227 0.6388 0.229 Uiso 0.30 1 calc PR C 2
H49F H 0.2905 -0.1529 0.7525 0.229 Uiso 0.30 1 calc PR C 2
C51 C 0.0661(2) 0.2358(2) 0.4485(3) 0.0473(8) Uani 1 1 d . C .
C52 C 0.0707(3) 0.3194(2) 0.3720(3) 0.0588(10) Uani 1 1 d . . .
H52 H 0.0698 0.3729 0.3795 0.071 Uiso 1 1 calc R C .
C53 C 0.0766(4) 0.3273(3) 0.2837(3) 0.0695(11) Uani 1 1 d . C .
H53 H 0.0793 0.3861 0.2332 0.083 Uiso 1 1 calc R . .
C54 C 0.0788(3) 0.2532(3) 0.2682(3) 0.0647(10) Uani 1 1 d . . .
C55 C 0.0753(3) 0.1684(3) 0.3439(3) 0.0667(11) Uani 1 1 d . C .
H55 H 0.0769 0.1153 0.3355 0.080 Uiso 1 1 calc R . .
C56 C 0.0694(3) 0.1603(3) 0.4310(3) 0.0617(10) Uani 1 1 d . . .
H56 H 0.0676 0.1015 0.4810 0.074 Uiso 1 1 calc R C .
C57 C 0.0832(4) 0.2647(4) 0.1716(4) 0.0863(15) Uani 1 1 d . C .
H57 H 0.0718 0.3296 0.1359 0.104 Uiso 1 1 calc R . .
C58 C 0.0042(6) 0.2091(6) 0.1846(5) 0.126(2) Uani 1 1 d . . .
H58A H 0.0108 0.2162 0.1215 0.151 Uiso 1 1 calc R C .
H58B H -0.0573 0.2295 0.2145 0.151 Uiso 1 1 calc R . .
H58C H 0.0073 0.1450 0.2264 0.151 Uiso 1 1 calc R . .
C59 C 0.1773(6) 0.2510(7) 0.1111(5) 0.154(4) Uani 1 1 d . . .
H59A H 0.1798 0.2702 0.0460 0.185 Uiso 1 1 calc R C .
H59B H 0.1889 0.1865 0.1392 0.185 Uiso 1 1 calc R . .
H59C H 0.2262 0.2869 0.1076 0.185 Uiso 1 1 calc R . .
C61 C -0.0650(3) 0.1651(2) 0.6652(2) 0.0498(8) Uani 1 1 d . C .
C62 C -0.1011(3) 0.0829(3) 0.6814(3) 0.0584(10) Uani 1 1 d . . .
H62 H -0.0641 0.0549 0.6417 0.070 Uiso 1 1 calc R C .
C63 C -0.1891(3) 0.0409(3) 0.7534(3) 0.0668(11) Uani 1 1 d . C .
H63 H -0.2106 -0.0155 0.7630 0.080 Uiso 1 1 calc R . .
C64 C -0.2457(3) 0.0802(3) 0.8112(3) 0.0687(11) Uani 1 1 d . . .
C65 C -0.2125(3) 0.1614(3) 0.7960(3) 0.0709(12) Uani 1 1 d . C .
H65 H -0.2512 0.1900 0.8342 0.085 Uiso 1 1 calc R . .
C66 C -0.1226(3) 0.2028(3) 0.7252(3) 0.0607(10) Uani 1 1 d . . .
H66 H -0.1006 0.2578 0.7180 0.073 Uiso 1 1 calc R C .
C67 C -0.3440(4) 0.0349(4) 0.8896(4) 0.0892(16) Uani 1 1 d . C .
H67 H -0.3773 0.0769 0.9180 0.107 Uiso 1 1 calc R . .
C68 C -0.3362(5) -0.0523(6) 0.9678(5) 0.158(4) Uani 1 1 d . . .
H68A H -0.3024 -0.0411 1.0007 0.190 Uiso 1 1 calc R C .
H68B H -0.3009 -0.0927 0.9401 0.190 Uiso 1 1 calc R . .
H68C H -0.4002 -0.0808 1.0142 0.190 Uiso 1 1 calc R . .
C69 C -0.4062(5) 0.0142(8) 0.8457(6) 0.177(5) Uani 1 1 d . . .
H69A H -0.4684 -0.0148 0.8968 0.213 Uiso 1 1 calc R C .
H69B H -0.3739 -0.0266 0.8174 0.213 Uiso 1 1 calc R . .
H69C H -0.4152 0.0711 0.7955 0.213 Uiso 1 1 calc R . .
C71 C 0.1311(3) 0.2260(2) 0.7556(3) 0.0498(8) Uani 1 1 d . B .
C72 C 0.1911(3) 0.1579(3) 0.7844(3) 0.0580(9) Uani 1 1 d . . .
H72 H 0.2481 0.1526 0.7369 0.070 Uiso 1 1 calc R B .
C73 C 0.1686(4) 0.0981(3) 0.8817(3) 0.0670(11) Uani 1 1 d . B .
H73 H 0.2102 0.0522 0.8992 0.080 Uiso 1 1 calc R . .
C74 C 0.0867(4) 0.1039(3) 0.9535(3) 0.0670(11) Uani 1 1 d . . .
C75 C 0.0258(3) 0.1697(3) 0.9244(3) 0.0663(11) Uani 1 1 d . B .
H75 H -0.0318 0.1739 0.9721 0.080 Uiso 1 1 calc R . .
C76 C 0.0465(3) 0.2284(2) 0.8291(3) 0.0550(9) Uani 1 1 d . . .
H76 H 0.0026 0.2718 0.8123 0.066 Uiso 1 1 calc R B .
C77 C 0.0653(4) 0.0410(3) 1.0580(3) 0.0806(14) Uani 1 1 d . B .
H77A H 0.0982 -0.0145 1.0636 0.097 Uiso 1 1 calc R . .
H77B H -0.0036 0.0255 1.0930 0.097 Uiso 1 1 calc R . .
H77C H 0.0874 0.0709 1.0859 0.097 Uiso 1 1 calc R . .
C81 C 0.2899(3) 0.3237(2) 0.5507(3) 0.0498(8) Uani 1 1 d . B .
C82 C 0.3638(3) 0.2999(3) 0.5842(3) 0.0632(10) Uani 1 1 d . . .
H82 H 0.3495 0.2812 0.6506 0.076 Uiso 1 1 calc R B .
C83 C 0.4581(3) 0.3031(3) 0.5224(4) 0.0747(13) Uani 1 1 d . B .
H83 H 0.5065 0.2858 0.5476 0.090 Uiso 1 1 calc R . .
C84 C 0.4817(3) 0.3304(3) 0.4269(4) 0.0741(13) Uani 1 1 d . . .
C85 C 0.4108(3) 0.3587(3) 0.3909(3) 0.0769(13) Uani 1 1 d . B .
H85 H 0.4266 0.3807 0.3237 0.092 Uiso 1 1 calc R . .
C86 C 0.3165(3) 0.3551(3) 0.4522(3) 0.0637(10) Uani 1 1 d . . .
H86 H 0.2691 0.3748 0.4257 0.076 Uiso 1 1 calc R B .
C87 C 0.5835(4) 0.3306(4) 0.3608(5) 0.107(2) Uani 1 1 d . B .
H87A H 0.6256 0.3188 0.3954 0.128 Uiso 1 1 calc R . .
H87B H 0.6031 0.3900 0.3038 0.128 Uiso 1 1 calc R . .
H87C H 0.5877 0.2832 0.3403 0.128 Uiso 1 1 calc R . .

loop_
_atom_site_aniso_label
_atom_site_aniso_U_11
_atom_site_aniso_U_22
_atom_site_aniso_U_33
_atom_site_aniso_U_23
_atom_site_aniso_U_13
_atom_site_aniso_U_12
Ge 0.0450(3) 0.0322(2) 0.0440(3) -0.01131(18) -0.01718(17) -0.00018(16)
S 0.0451(5) 0.0374(4) 0.0436(5) -0.0100(3) -0.0139(3) -0.0007(3)
Si1 0.0580(6) 0.0385(5) 0.0531(6) -0.0151(4) -0.0257(4) -0.0012(4)
Si2 0.0453(5) 0.0320(4) 0.0440(5) -0.0115(4) -0.0143(4) -0.0018(4)
Si3 0.0455(5) 0.0349(4) 0.0466(5) -0.0116(4) -0.0182(4) 0.0004(4)
N1 0.0466(16) 0.0361(13) 0.0479(16) -0.0122(12) -0.0170(12) 0.0010(12)
N2 0.0444(15) 0.0322(12) 0.0459(15) -0.0136(12) -0.0168(11) 0.0025(11)
C11 0.073(3) 0.0454(19) 0.077(3) -0.022(2) -0.044(2) 0.0021(18)
C12 0.073(3) 0.050(2) 0.090(3) -0.017(2) -0.041(2) -0.005(2)
C13 0.064(3) 0.066(3) 0.123(4) -0.033(3) -0.049(3) 0.003(2)
C14 0.101(4) 0.070(3) 0.134(5) -0.042(3) -0.085(4) 0.020(3)
C15 0.100(4) 0.061(3) 0.104(4) -0.022(3) -0.067(3) 0.005(3)
C16 0.075(3) 0.053(2) 0.077(3) -0.019(2) -0.044(2) 0.003(2)
C17 0.114(6) 0.114(5) 0.182(8) -0.049(5) -0.102(6) 0.011(4)
C21 0.053(2) 0.0375(16) 0.061(2) -0.0162(16) -0.0273(16) -0.0005(15)
C22 0.079(3) 0.053(2) 0.065(3) -0.025(2) -0.025(2) -0.006(2)
C23 0.079(3) 0.053(2) 0.081(3) -0.034(2) -0.026(2) -0.006(2)
C24 0.054(2) 0.0434(19) 0.085(3) -0.022(2) -0.034(2) 0.0011(16)
C25 0.074(3) 0.048(2) 0.066(3) -0.0122(19) -0.033(2) -0.0096(19)
C26 0.063(2) 0.0458(19) 0.068(3) -0.0216(19) -0.0307(19) -0.0024(17)
C27 0.078(3) 0.043(2) 0.106(4) -0.020(2) -0.050(3) -0.001(2)
C28 0.108(5) 0.049(3) 0.169(6) -0.046(3) -0.055(4) 0.007(3)
C29 0.086(4) 0.055(3) 0.181(7) -0.018(3) -0.061(4) -0.015(3)
C41A 0.033(3) 0.036(4) 0.059(5) -0.020(3) -0.010(2) -0.002(2)
C42A 0.063(5) 0.043(4) 0.054(4) -0.010(3) -0.009(4) -0.007(3)
C43A 0.038(3) 0.052(4) 0.064(4) -0.013(4) 0.002(3) -0.003(3)
C44A 0.052(4) 0.045(3) 0.082(5) -0.023(3) -0.027(4) 0.008(3)
C45A 0.046(4) 0.043(3) 0.072(4) -0.009(3) -0.013(3) -0.003(3)
C46A 0.043(4) 0.036(3) 0.061(4) -0.010(2) -0.019(3) 0.003(3)
C47A 0.066(5) 0.059(4) 0.114(7) -0.019(5) -0.031(5) 0.014(4)
C48A 0.077(6) 0.106(7) 0.125(8) -0.044(6) -0.051(5) 0.010(5)
C49A 0.150(11) 0.186(11) 0.202(12) -0.150(11) -0.133(10) 0.127(10)
C51 0.0443(19) 0.0427(17) 0.052(2) -0.0196(16) -0.0182(14) 0.0019(14)
C52 0.075(3) 0.0422(18) 0.061(2) -0.0228(18) -0.0279(19) 0.0053(17)
C53 0.097(3) 0.054(2) 0.059(2) -0.023(2) -0.035(2) 0.010(2)
C54 0.076(3) 0.059(2) 0.061(2) -0.029(2) -0.025(2) 0.004(2)
C55 0.086(3) 0.055(2) 0.067(3) -0.036(2) -0.026(2) 0.003(2)
C56 0.076(3) 0.0428(19) 0.057(2) -0.0204(18) -0.0176(19) -0.0007(18)
C57 0.125(5) 0.073(3) 0.075(3) -0.039(3) -0.049(3) 0.017(3)
C58 0.143(6) 0.167(7) 0.106(5) -0.077(5) -0.059(4) -0.011(5)
C59 0.136(6) 0.246(11) 0.077(4) -0.087(6) -0.019(4) 0.007(7)
C61 0.055(2) 0.0374(16) 0.0438(18) -0.0091(15) -0.0158(15) -0.0036(15)
C62 0.060(2) 0.0486(19) 0.056(2) -0.0160(18) -0.0168(17) -0.0082(17)
C63 0.059(3) 0.051(2) 0.068(3) -0.013(2) -0.0148(19) -0.0145(19)
C64 0.054(2) 0.060(2) 0.059(2) -0.008(2) -0.0110(18) -0.0092(19)
C65 0.064(3) 0.066(3) 0.061(3) -0.025(2) -0.0075(19) 0.002(2)
C66 0.061(2) 0.0446(18) 0.057(2) -0.0151(17) -0.0114(17) -0.0026(17)
C67 0.062(3) 0.077(3) 0.083(3) -0.019(3) -0.001(2) -0.013(2)
C68 0.094(5) 0.141(6) 0.100(5) 0.027(4) 0.009(4) -0.026(4)
C69 0.069(4) 0.281(13) 0.157(8) -0.106(8) 0.010(4) -0.066(6)
C71 0.060(2) 0.0399(17) 0.051(2) -0.0177(16) -0.0262(16) 0.0022(15)
C72 0.063(2) 0.0487(19) 0.055(2) -0.0147(18) -0.0274(18) 0.0084(17)
C73 0.085(3) 0.048(2) 0.063(3) -0.0127(19) -0.040(2) 0.006(2)
C74 0.089(3) 0.053(2) 0.049(2) -0.0086(18) -0.029(2) -0.012(2)
C75 0.070(3) 0.053(2) 0.054(2) -0.0130(19) -0.0127(19) -0.009(2)
C76 0.056(2) 0.0444(18) 0.051(2) -0.0132(16) -0.0168(16) -0.0019(16)
C77 0.099(4) 0.068(3) 0.053(2) -0.005(2) -0.030(2) -0.012(3)
C81 0.046(2) 0.0386(16) 0.058(2) -0.0156(16) -0.0201(15) -0.0002(14)
C82 0.057(2) 0.055(2) 0.066(3) -0.018(2) -0.0233(19) 0.0042(18)
C83 0.054(3) 0.062(2) 0.102(4) -0.034(3) -0.029(2) 0.011(2)
C84 0.050(3) 0.065(3) 0.090(3) -0.034(2) -0.009(2) -0.002(2)
C85 0.070(3) 0.069(3) 0.062(3) -0.023(2) -0.002(2) -0.011(2)
C86 0.061(2) 0.053(2) 0.059(2) -0.0126(19) -0.0193(18) -0.0043(18)
C87 0.065(3) 0.095(4) 0.132(5) -0.060(4) 0.001(3) -0.003(3)

loop_
_atom_type_symbol
_atom_type_description
_atom_type_scat_dispersion_real
_atom_type_scat_dispersion_imag
_atom_type_scat_source
C C 0.0181 0.0091 'International Tables Vol C Tables 4.2.6.8 and 6.1.1.4'
H H 0.0000 0.0000 'International Tables Vol C Tables 4.2.6.8 and 6.1.1.4'
N N 0.0311 0.0180 'International Tables Vol C Tables 4.2.6.8 and 6.1.1.4'
Si Si 0.2541 0.3302 'International Tables Vol C Tables 4.2.6.8 and 6.1.1.4'
S S 0.3331 0.5567 'International Tables Vol C Tables 4.2.6.8 and 6.1.1.4'
Ge Ge -1.0885 0.8855 'International Tables Vol C Tables 4.2.6.8 and 6.1.1.4'

loop_
_geom_angle_atom_site_label_1
_geom_angle_atom_site_label_2
_geom_angle_atom_site_label_3
_geom_angle
_geom_angle_site_symmetry_3
N1 Ge N2 85.68(12) .
N1 Ge S 121.50(9) .
N2 Ge S 122.44(9) .
N1 Ge S 116.42(9) 2_566
N2 Ge S 118.06(9) 2_566
S Ge S 95.14(3) 2_566
Ge S Ge 84.86(3) 2_566
C31A Si1 N1 112.4(3) .
C31A Si1 C21 111.0(3) .
N1 Si1 C21 113.09(16) .
C31A Si1 C11 104.7(4) .
N1 Si1 C11 108.71(17) .
C21 Si1 C11 106.30(17) .
N1 Si1 C31B 109.1(3) .
C21 Si1 C31B 107.3(3) .
C11 Si1 C31B 112.3(3) .
N2 Si2 C41A 107.8(3) .
N2 Si2 C51 113.70(14) .
C41A Si2 C51 107.7(3) .
N2 Si2 C61 111.20(15) .
C41A Si2 C61 104.8(3) .
C51 Si2 C61 111.20(16) .
N2 Si2 C41B 106.0(6) .
C51 Si2 C41B 103.8(6) .
C61 Si2 C41B 110.5(5) .
N2 Si3 N1 90.63(14) .
N2 Si3 C71 115.87(15) .
N1 Si3 C71 111.74(15) .
N2 Si3 C81 110.75(16) .
N1 Si3 C81 112.63(14) .
C71 Si3 C81 113.28(17) .
Si1 N1 Si3 125.60(18) .
Si1 N1 Ge 142.01(18) .
Si3 N1 Ge 91.85(14) .
Si2 N2 Si3 125.12(16) .
Si2 N2 Ge 141.76(17) .
Si3 N2 Ge 91.43(12) .
C16 C11 C12 116.4(4) .
C16 C11 Si1 124.1(3) .
C12 C11 Si1 119.5(3) .
C13 C12 C11 121.2(4) .
C12 C13 C14 121.0(5) .
C15 C14 C13 118.5(5) .
C15 C14 C17 118.4(6) .
C13 C14 C17 123.0(6) .
C14 C15 C16 120.5(5) .
C15 C16 C11 122.2(5) .
C19B C17 C18B 121.8(12) .
C18A C17 C19A 100.9(11) .
C19B C17 C14 116.7(9) .
C18A C17 C14 113.2(10) .
C18B C17 C14 109.1(8) .
C19A C17 C14 105.9(9) .
C26 C21 C22 116.5(3) .
C26 C21 Si1 124.2(3) .
C22 C21 Si1 119.0(3) .
C23 C22 C21 121.9(4) .
C24 C23 C22 120.9(4) .
C25 C24 C23 118.3(4) .
C25 C24 C27 119.5(4) .
C23 C24 C27 122.2(4) .
C24 C25 C26 121.1(4) .
C21 C26 C25 121.3(4) .
C29 C27 C28 110.8(5) .
C29 C27 C24 110.8(4) .
C28 C27 C24 112.5(4) .
C36A C31A C32A 112.8(10) .
C36A C31A Si1 123.9(8) .
C32A C31A Si1 123.1(8) .
C33A C32A C31A 123.2(12) .
C32A C33A C34A 120.2(12) .
C35A C34A C33A 119.7(12) .
C35A C34A C37A 122.7(15) .
C33A C34A C37A 117.6(12) .
C34A C35A C36A 118.7(13) .
C31A C36A C35A 125.4(12) .
C34A C37A C38A 109.5(11) .
C34A C37A C39A 106.0(11) .
C38A C37A C39A 90.7(12) .
C32B C31B C36B 120.4(11) .
C32B C31B Si1 121.1(9) .
C36B C31B Si1 118.3(7) .
C31B C32B C33B 119.9(11) .
C34B C33B C32B 121.0(9) .
C33B C34B C35B 116.5(10) .
C33B C34B C37B 119.2(10) .
C35B C34B C37B 124.3(10) .
C36B C35B C34B 123.3(11) .
C35B C36B C31B 118.6(11) .
C34B C37B C38B 109.6(9) .
C34B C37B C39B 106.7(10) .
C38B C37B C39B 122.2(10) .
C42A C41A C46A 113.8(7) .
C42A C41A Si2 122.0(7) .
C46A C41A Si2 124.1(8) .
C41A C42A C43A 124.3(8) .
C44A C43A C42A 120.6(7) .
C43A C44A C45A 116.9(6) .
C43A C44A C47A 123.4(9) .
C45A C44A C47A 119.6(8) .
C46A C45A C44A 120.6(7) .
C45A C46A C41A 123.6(9) .
C49A C47A C44A 117.1(9) .
C49A C47A C48A 103.1(9) .
C44A C47A C48A 105.5(6) .
C42B C41B C46B 120.0 .
C42B C41B Si2 119.0(10) .
C46B C41B Si2 120.6(10) .
C43B C42B C41B 120.0 .
C42B C43B C44B 120.0 .
C45B C44B C43B 120.0 .
C45B C44B C47B 114.7(14) .
C43B C44B C47B 124.6(14) .
C46B C45B C44B 120.0 .
C45B C46B C41B 120.0 .
C44B C47B C48B 113.5(18) .
C44B C47B C49B 102(2) .
C48B C47B C49B 105.7(13) .
C52 C51 C56 115.6(4) .
C52 C51 Si2 125.8(3) .
C56 C51 Si2 118.6(3) .
C51 C52 C53 121.7(4) .
C54 C53 C52 121.9(4) .
C53 C54 C55 117.3(4) .
C53 C54 C57 120.3(4) .
C55 C54 C57 122.4(4) .
C56 C55 C54 120.9(4) .
C55 C56 C51 122.5(4) .
C59 C57 C58 113.2(6) .
C59 C57 C54 112.8(5) .
C58 C57 C54 111.8(5) .
C66 C61 C62 116.1(3) .
C66 C61 Si2 123.5(3) .
C62 C61 Si2 120.3(3) .
C63 C62 C61 122.2(4) .
C64 C63 C62 120.7(4) .
C65 C64 C63 118.3(4) .
C65 C64 C67 120.9(4) .
C63 C64 C67 120.9(4) .
C64 C65 C66 121.3(4) .
C61 C66 C65 121.4(4) .
C68 C67 C64 111.9(5) .
C68 C67 C69 107.3(7) .
C64 C67 C69 110.7(5) .
C72 C71 C76 116.6(3) .
C72 C71 Si3 123.6(3) .
C76 C71 Si3 119.7(3) .
C73 C72 C71 121.1(4) .
C74 C73 C72 121.4(4) .
C73 C74 C75 117.4(4) .
C73 C74 C77 120.7(4) .
C75 C74 C77 121.9(4) .
C76 C75 C74 121.8(4) .
C75 C76 C71 121.6(4) .
C86 C81 C82 116.2(4) .
C86 C81 Si3 119.4(3) .
C82 C81 Si3 124.3(3) .
C83 C82 C81 121.5(4) .
C84 C83 C82 121.1(5) .
C83 C84 C85 118.5(4) .
C83 C84 C87 120.9(5) .
C85 C84 C87 120.6(5) .
C84 C85 C86 120.7(5) .
C81 C86 C85 121.8(4) .

loop_
_geom_bond_atom_site_label_1
_geom_bond_atom_site_label_2
_geom_bond_distance
_geom_bond_site_symmetry_2
Ge N1 1.837(3) .
Ge N2 1.850(3) .
Ge S 2.2253(10) .
Ge S 2.2392(9) 2_566
S Ge 2.2392(9) 2_566
Si1 C31A 1.733(9) .
Si1 N1 1.738(3) .
Si1 C21 1.863(3) .
Si1 C11 1.877(4) .
Si1 C31B 2.022(11) .
Si2 N2 1.741(3) .
Si2 C41A 1.850(8) .
Si2 C51 1.875(4) .
Si2 C61 1.877(4) .
Si2 C41B 1.973(13) .
Si3 N2 1.762(3) .
Si3 N1 1.764(3) .
Si3 C71 1.858(4) .
Si3 C81 1.858(4) .
C11 C16 1.402(6) .
C11 C12 1.403(6) .
C12 C13 1.382(6) .
C13 C14 1.391(8) .
C14 C15 1.380(8) .
C14 C17 1.532(8) .
C15 C16 1.380(6) .
C17 C19B 1.486(10) .
C17 C18A 1.491(10) .
C17 C18B 1.513(10) .
C17 C19A 1.526(10) .
C21 C26 1.387(6) .
C21 C22 1.398(5) .
C22 C23 1.381(6) .
C23 C24 1.379(6) .
C24 C25 1.371(6) .
C24 C27 1.533(5) .
C25 C26 1.399(5) .
C27 C29 1.504(7) .
C27 C28 1.525(8) .
C31A C36A 1.379(16) .
C31A C32A 1.449(15) .
C32A C33A 1.369(17) .
C33A C34A 1.419(17) .
C34A C35A 1.347(17) .
C34A C37A 1.553(17) .
C35A C36A 1.429(16) .
C37A C38A 1.67(2) .
C37A C39A 1.68(2) .
C31B C32B 1.348(13) .
C31B C36B 1.394(15) .
C32B C33B 1.417(16) .
C33B C34B 1.368(15) .
C34B C35B 1.405(16) .
C34B C37B 1.483(14) .
C35B C36B 1.354(14) .
C37B C38B 1.492(16) .
C37B C39B 1.524(17) .
C41A C42A 1.376(12) .
C41A C46A 1.382(9) .
C42A C43A 1.390(9) .
C43A C44A 1.357(12) .
C44A C45A 1.403(12) .
C44A C47A 1.543(10) .
C45A C46A 1.378(10) .
C47A C49A 1.408(13) .
C47A C48A 1.680(12) .
C41B C42B 1.3900 .
C41B C46B 1.3900 .
C42B C43B 1.3900 .
C43B C44B 1.3900 .
C44B C45B 1.3900 .
C44B C47B 1.519(10) .
C45B C46B 1.3900 .
C47B C48B 1.524(10) .
C47B C49B 1.525(10) .
C51 C52 1.383(5) .
C51 C56 1.403(5) .
C52 C53 1.400(6) .
C53 C54 1.363(6) .
C54 C55 1.392(6) .
C54 C57 1.527(6) .
C55 C56 1.380(6) .
C57 C59 1.462(9) .
C57 C58 1.494(8) .
C61 C66 1.389(5) .
C61 C62 1.400(5) .
C62 C63 1.390(5) .
C63 C64 1.378(6) .
C64 C65 1.373(6) .
C64 C67 1.537(6) .
C65 C66 1.402(6) .
C67 C68 1.480(9) .
C67 C69 1.564(10) .
C71 C72 1.403(5) .
C71 C76 1.405(5) .
C72 C73 1.393(6) .
C73 C74 1.386(7) .
C74 C75 1.392(6) .
C74 C77 1.500(6) .
C75 C76 1.369(6) .
C81 C86 1.386(6) .
C81 C82 1.399(6) .
C82 C83 1.396(6) .
C83 C84 1.357(7) .
C84 C85 1.384(7) .
C84 C87 1.514(6) .
C85 C86 1.391(6) .

loop_
_geom_torsion_atom_site_label_1
_geom_torsion_atom_site_label_2
_geom_torsion_atom_site_label_3
_geom_torsion_atom_site_label_4
_geom_torsion
_geom_torsion_site_symmetry_1
_geom_torsion_site_symmetry_4
N1 Ge S Ge 125.38(10) . 2_566
N2 Ge S Ge -128.08(11) . 2_566
S Ge S Ge -0.001(1) 2_566 2_566
C31A Si1 N1 Si3 -92.6(4) . .
C21 Si1 N1 Si3 140.7(2) . .
C11 Si1 N1 Si3 22.9(3) . .
C31B Si1 N1 Si3 -99.9(3) . .
C31A Si1 N1 Ge 76.2(4) . .
C21 Si1 N1 Ge -50.5(3) . .
C11 Si1 N1 Ge -168.3(3) . .
C31B Si1 N1 Ge 68.9(4) . .
N2 Si3 N1 Si1 168.1(2) . .
C71 Si3 N1 Si1 49.8(2) . .
C81 Si3 N1 Si1 -79.0(2) . .
N2 Si3 N1 Ge -4.98(12) . .
C71 Si3 N1 Ge -123.28(15) . .
C81 Si3 N1 Ge 107.88(16) . .
N2 Ge N1 Si1 -166.1(3) . .
S Ge N1 Si1 -40.4(3) . .
S Ge N1 Si1 74.6(3) 2_566 .
N2 Ge N1 Si3 4.76(12) . .
S Ge N1 Si3 130.53(8) . .
S Ge N1 Si3 -114.53(9) 2_566 .
C41A Si2 N2 Si3 -16.1(4) . .
C51 Si2 N2 Si3 -135.34(19) . .
C61 Si2 N2 Si3 98.2(2) . .
C41B Si2 N2 Si3 -21.9(6) . .
C41A Si2 N2 Ge -176.4(4) . .
C51 Si2 N2 Ge 64.3(3) . .
C61 Si2 N2 Ge -62.1(3) . .
C41B Si2 N2 Ge 177.7(6) . .
N1 Si3 N2 Si2 -163.0(2) . .
C71 Si3 N2 Si2 -48.4(2) . .
C81 Si3 N2 Si2 82.4(2) . .
N1 Si3 N2 Ge 4.94(12) . .
C71 Si3 N2 Ge 119.59(15) . .
C81 Si3 N2 Ge -109.61(14) . .
N1 Ge N2 Si2 159.3(3) . .
S Ge N2 Si2 34.3(3) . .
S Ge N2 Si2 -83.0(3) 2_566 .
N1 Ge N2 Si3 -4.76(12) . .
S Ge N2 Si3 -129.71(8) . .
S Ge N2 Si3 112.97(9) 2_566 .
C31A Si1 C11 C16 30.6(5) . .
N1 Si1 C11 C16 -89.8(4) . .
C21 Si1 C11 C16 148.2(4) . .
C31B Si1 C11 C16 31.1(5) . .
C31A Si1 C11 C12 -150.6(4) . .
N1 Si1 C11 C12 89.1(4) . .
C21 Si1 C11 C12 -33.0(4) . .
C31B Si1 C11 C12 -150.1(4) . .
C16 C11 C12 C13 -1.8(7) . .
Si1 C11 C12 C13 179.3(4) . .
C11 C12 C13 C14 0.7(8) . .
C12 C13 C14 C15 0.4(9) . .
C12 C13 C14 C17 179.5(6) . .
C13 C14 C15 C16 -0.4(8) . .
C17 C14 C15 C16 -179.5(6) . .
C14 C15 C16 C11 -0.8(8) . .
C12 C11 C16 C15 1.8(7) . .
Si1 C11 C16 C15 -179.3(4) . .
C15 C14 C17 C19B -131.8(11) . .
C13 C14 C17 C19B 49.1(13) . .
C15 C14 C17 C18A 160.1(9) . .
C13 C14 C17 C18A -19.0(12) . .
C15 C14 C17 C18B 85.2(10) . .
C13 C14 C17 C18B -93.9(10) . .
C15 C14 C17 C19A -90.3(11) . .
C13 C14 C17 C19A 90.6(11) . .
C31A Si1 C21 C26 -149.1(5) . .
N1 Si1 C21 C26 -21.7(4) . .
C11 Si1 C21 C26 97.6(4) . .
C31B Si1 C21 C26 -142.1(4) . .
C31A Si1 C21 C22 36.3(5) . .
N1 Si1 C21 C22 163.8(3) . .
C11 Si1 C21 C22 -77.0(4) . .
C31B Si1 C21 C22 43.4(5) . .
C26 C21 C22 C23 -2.1(6) . .
Si1 C21 C22 C23 172.9(4) . .
C21 C22 C23 C24 1.9(7) . .
C22 C23 C24 C25 0.1(7) . .
C22 C23 C24 C27 -178.1(4) . .
C23 C24 C25 C26 -1.6(6) . .
C27 C24 C25 C26 176.6(4) . .
C22 C21 C26 C25 0.6(6) . .
Si1 C21 C26 C25 -174.1(3) . .
C24 C25 C26 C21 1.3(6) . .
C25 C24 C27 C29 -97.4(6) . .
C23 C24 C27 C29 80.7(6) . .
C25 C24 C27 C28 137.9(5) . .
C23 C24 C27 C28 -43.9(6) . .
N1 Si1 C31A C36A -36.6(10) . .
C21 Si1 C31A C36A 91.2(9) . .
C11 Si1 C31A C36A -154.5(8) . .
N1 Si1 C31A C32A 149.1(8) . .
C21 Si1 C31A C32A -83.1(9) . .
C11 Si1 C31A C32A 31.2(9) . .
C36A C31A C32A C33A 0.5(15) . .
Si1 C31A C32A C33A 175.3(9) . .
C31A C32A C33A C34A 0.6(17) . .
C32A C33A C34A C35A 0.0(16) . .
C32A C33A C34A C37A 179.8(11) . .
C33A C34A C35A C36A -1.8(16) . .
C37A C34A C35A C36A 178.5(10) . .
C32A C31A C36A C35A -2.4(15) . .
Si1 C31A C36A C35A -177.2(9) . .
C34A C35A C36A C31A 3.1(17) . .
C35A C34A C37A C38A -47.2(15) . .
C33A C34A C37A C38A 133.0(12) . .
C35A C34A C37A C39A 49.4(16) . .
C33A C34A C37A C39A -130.3(12) . .
N1 Si1 C31B C32B 149.7(7) . .
C21 Si1 C31B C32B -87.4(8) . .
C11 Si1 C31B C32B 29.0(9) . .
N1 Si1 C31B C36B -25.5(8) . .
C21 Si1 C31B C36B 97.4(7) . .
C11 Si1 C31B C36B -146.2(7) . .
C36B C31B C32B C33B -0.8(15) . .
Si1 C31B C32B C33B -175.9(7) . .
C31B C32B C33B C34B -3.0(14) . .
C32B C33B C34B C35B 3.7(13) . .
C32B C33B C34B C37B -175.7(9) . .
C33B C34B C35B C36B -0.7(14) . .
C37B C34B C35B C36B 178.7(10) . .
C34B C35B C36B C31B -2.9(15) . .
C32B C31B C36B C35B 3.7(15) . .
Si1 C31B C36B C35B 178.9(8) . .
C33B C34B C37B C38B 72.5(13) . .
C35B C34B C37B C38B -106.8(12) . .
C33B C34B C37B C39B -61.7(13) . .
C35B C34B C37B C39B 118.9(12) . .
N2 Si2 C41A C42A -69.3(7) . .
C51 Si2 C41A C42A 53.7(6) . .
C61 Si2 C41A C42A 172.2(6) . .
N2 Si2 C41A C46A 106.7(6) . .
C51 Si2 C41A C46A -130.2(6) . .
C61 Si2 C41A C46A -11.8(7) . .
C46A C41A C42A C43A -3.9(9) . .
Si2 C41A C42A C43A 172.6(8) . .
C41A C42A C43A C44A 1.8(10) . .
C42A C43A C44A C45A 2.4(10) . .
C42A C43A C44A C47A -174.9(8) . .
C43A C44A C45A C46A -4.2(10) . .
C47A C44A C45A C46A 173.2(7) . .
C44A C45A C46A C41A 2.1(10) . .
C42A C41A C46A C45A 1.9(9) . .
Si2 C41A C46A C45A -174.5(7) . .
C43A C44A C47A C49A -39.9(13) . .
C45A C44A C47A C49A 142.8(11) . .
C43A C44A C47A C48A 74.1(10) . .
C45A C44A C47A C48A -103.2(8) . .
N2 Si2 C41B C42B -69.4(10) . .
C51 Si2 C41B C42B 50.7(11) . .
C61 Si2 C41B C42B 170.0(8) . .
N2 Si2 C41B C46B 102.7(8) . .
C51 Si2 C41B C46B -137.2(8) . .
C61 Si2 C41B C46B -17.9(10) . .
C46B C41B C42B C43B 0.0 . .
Si2 C41B C42B C43B 172.2(15) . .
C41B C42B C43B C44B 0.0 . .
C42B C43B C44B C45B 0.0 . .
C42B C43B C44B C47B -170.3(18) . .
C43B C44B C45B C46B 0.0 . .
C47B C44B C45B C46B 171.2(16) . .
C44B C45B C46B C41B 0.0 . .
C42B C41B C46B C45B 0.0 . .
Si2 C41B C46B C45B -172.1(15) . .
C45B C44B C47B C48B -44(2) . .
C43B C44B C47B C48B 127.1(17) . .
C45B C44B C47B C49B 69(2) . .
C43B C44B C47B C49B -119.9(18) . .
N2 Si2 C51 C52 -17.8(4) . .
C41A Si2 C51 C52 -137.1(4) . .
C61 Si2 C51 C52 108.6(3) . .
C41B Si2 C51 C52 -132.5(7) . .
N2 Si2 C51 C56 161.8(3) . .
C41A Si2 C51 C56 42.5(4) . .
C61 Si2 C51 C56 -71.8(3) . .
C41B Si2 C51 C56 47.1(7) . .
C56 C51 C52 C53 1.1(6) . .
Si2 C51 C52 C53 -179.3(3) . .
C51 C52 C53 C54 -0.4(7) . .
C52 C53 C54 C55 -0.3(7) . .
C52 C53 C54 C57 178.7(5) . .
C53 C54 C55 C56 0.3(7) . .
C57 C54 C55 C56 -178.7(5) . .
C54 C55 C56 C51 0.5(7) . .
C52 C51 C56 C55 -1.1(6) . .
Si2 C51 C56 C55 179.3(3) . .
C53 C54 C57 C59 105.7(7) . .
C55 C54 C57 C59 -75.4(7) . .
C53 C54 C57 C58 -125.3(6) . .
C55 C54 C57 C58 53.6(7) . .
N2 Si2 C61 C66 2.8(4) . .
C41A Si2 C61 C66 118.9(5) . .
C51 Si2 C61 C66 -125.0(3) . .
C41B Si2 C61 C66 120.2(8) . .
N2 Si2 C61 C62 -174.9(3) . .
C41A Si2 C61 C62 -58.7(5) . .
C51 Si2 C61 C62 57.3(4) . .
C41B Si2 C61 C62 -57.4(8) . .
C66 C61 C62 C63 -0.4(6) . .
Si2 C61 C62 C63 177.4(3) . .
C61 C62 C63 C64 1.3(7) . .
C62 C63 C64 C65 -0.4(7) . .
C62 C63 C64 C67 178.8(4) . .
C63 C64 C65 C66 -1.4(7) . .
C67 C64 C65 C66 179.4(5) . .
C62 C61 C66 C65 -1.4(6) . .
Si2 C61 C66 C65 -179.1(3) . .
C64 C65 C66 C61 2.3(7) . .
C65 C64 C67 C68 -114.5(7) . .
C63 C64 C67 C68 66.3(8) . .
C65 C64 C67 C69 125.9(7) . .
C63 C64 C67 C69 -53.3(8) . .
N2 Si3 C71 C72 115.4(3) . .
N1 Si3 C71 C72 -142.7(3) . .
C81 Si3 C71 C72 -14.2(4) . .
N2 Si3 C71 C76 -69.0(3) . .
N1 Si3 C71 C76 32.9(3) . .
C81 Si3 C71 C76 161.4(3) . .
C76 C71 C72 C73 -2.0(6) . .
Si3 C71 C72 C73 173.8(3) . .
C71 C72 C73 C74 -0.6(7) . .
C72 C73 C74 C75 2.6(7) . .
C72 C73 C74 C77 -177.8(4) . .
C73 C74 C75 C76 -1.9(6) . .
C77 C74 C75 C76 178.5(4) . .
C74 C75 C76 C71 -0.7(6) . .
C72 C71 C76 C75 2.7(6) . .
Si3 C71 C76 C75 -173.2(3) . .
N2 Si3 C81 C86 20.2(3) . .
N1 Si3 C81 C86 -79.7(3) . .
C71 Si3 C81 C86 152.3(3) . .
N2 Si3 C81 C82 -159.7(3) . .
N1 Si3 C81 C82 100.5(3) . .
C71 Si3 C81 C82 -27.5(4) . .
C86 C81 C82 C83 -3.4(6) . .
Si3 C81 C82 C83 176.4(3) . .
C81 C82 C83 C84 0.7(7) . .
C82 C83 C84 C85 2.5(7) . .
C82 C83 C84 C87 -177.8(4) . .
C83 C84 C85 C86 -2.9(7) . .
C87 C84 C85 C86 177.4(4) . .
C82 C81 C86 C85 3.0(6) . .
Si3 C81 C86 C85 -176.8(3) . .
C84 C85 C86 C81 0.1(7) . .

loop_
_platon_squeeze_void_nr
_platon_squeeze_void_average_x
_platon_squeeze_void_average_y
_platon_squeeze_void_average_z
_platon_squeeze_void_volume
_platon_squeeze_void_count_electrons
_platon_squeeze_void_content
1 0.500 0.500 0.000 591 89 ' '
